data_4327829
loop_
_publ_author_name
'Tracey M. McLean'
'Janice L. Moody'
'Mark R. Waterland'
'Shane G. Telfer'

_publ_section_title
;
 Luminescent Rhenium(I)-Dipyrrinato Complexes
;
_journal_name_full 'Inorganic Chemistry'
_journal_page_first 446
_journal_page_last 455
_journal_paper_doi 10.1021/ic201877t
_journal_volume 51
_journal_year 2012
_chemical_formula_sum 'C58 H53 N2 O2 P2 Re'
_chemical_formula_weight 1058.16
_chemical_name_systematic
;
 ?
;
_space_group_IT_number 14
_symmetry_cell_setting monoclinic
_symmetry_space_group_name_Hall '-P 2ybc'
_symmetry_space_group_name_H-M 'P 1 21/c 1'
_atom_sites_solution_hydrogens geom
_atom_sites_solution_primary direct
_atom_sites_solution_secondary difmap
_audit_creation_method SHELXL-97
_cell_angle_alpha 90.00
_cell_angle_beta 115.665(8)
_cell_angle_gamma 90.00
_cell_formula_units_Z 4
_cell_length_a 20.5988(4)
_cell_length_b 12.3217(2)
_cell_length_c 20.7201(15)
_cell_measurement_reflns_used 17453
_cell_measurement_temperature 123(2)
_cell_measurement_theta_max 71.8
_cell_measurement_theta_min 6.65
_cell_volume 4740.2(5)
_computing_cell_refinement 'FSProcess in Process-Auto (Rigaku, 1998)'
_computing_data_collection 'CrystalClear (Rigaku, 2005)'
_computing_data_reduction 'FSProcess in Process-Auto (Rigaku, 1998)'
_computing_structure_refinement 'SHELXL-97 (Sheldrick, 1997)'
_computing_structure_solution 'SHELXS97 (Sheldrick, 2008)'
_diffrn_ambient_temperature 123(2)
_diffrn_detector_area_resol_mean 10
_diffrn_measured_fraction_theta_full 0.954
_diffrn_measured_fraction_theta_max 0.954
_diffrn_measurement_device_type 'Rigaku Spider'
_diffrn_measurement_method \w-scans
_diffrn_radiation_monochromator 'Rigaku VariMax-HF Confocal Optical System'
_diffrn_radiation_source 'Rigaku MM007 rotating anode'
_diffrn_radiation_type CuK\a
_diffrn_radiation_wavelength 1.54178
_diffrn_reflns_av_R_equivalents 0.0658
_diffrn_reflns_av_sigmaI/netI 0.0639
_diffrn_reflns_limit_h_max 25
_diffrn_reflns_limit_h_min -23
_diffrn_reflns_limit_k_max 8
_diffrn_reflns_limit_k_min -14
_diffrn_reflns_limit_l_max 24
_diffrn_reflns_limit_l_min -25
_diffrn_reflns_number 48532
_diffrn_reflns_theta_full 72.07
_diffrn_reflns_theta_max 72.07
_diffrn_reflns_theta_min 6.65
_exptl_absorpt_coefficient_mu 6.005
_exptl_absorpt_correction_T_max 1.0
_exptl_absorpt_correction_T_min 0.65
_exptl_absorpt_correction_type multi-scan
_exptl_absorpt_process_details '(ABSCOR; Higashi, 1995)'
_exptl_crystal_colour orange
_exptl_crystal_density_diffrn 1.483
_exptl_crystal_description plate
_exptl_crystal_F_000 2144
_exptl_crystal_size_max 0.15
_exptl_crystal_size_mid 0.10
_exptl_crystal_size_min 0.03
_refine_diff_density_max 4.297
_refine_diff_density_min -3.182
_refine_diff_density_rms 0.233
_refine_ls_extinction_method none
_refine_ls_goodness_of_fit_ref 1.181
_refine_ls_hydrogen_treatment constr
_refine_ls_matrix_type full
_refine_ls_number_parameters 586
_refine_ls_number_reflns 8905
_refine_ls_number_restraints 52
_refine_ls_restrained_S_all 1.186
_refine_ls_R_factor_all 0.0836
_refine_ls_R_factor_gt 0.0656
_refine_ls_shift/su_max 0.002
_refine_ls_shift/su_mean 0.000
_refine_ls_structure_factor_coef Fsqd
_refine_ls_weighting_details 'calc w=1/[\s^2^(Fo^2^)+(0.0710P)^2^+52.1001P] where P=(Fo^2^+2Fc^2^)/3'
_refine_ls_weighting_scheme calc
_refine_ls_wR_factor_gt 0.1591
_refine_ls_wR_factor_ref 0.1985
_reflns_number_gt 7268
_reflns_number_total 8905
_reflns_threshold_expression >2sigma(I)
_cod_data_source_file ic201877t_si_002_09.cif
_cod_data_source_block 3B
_cod_original_cell_volume 4740.2(4)
_cod_database_code 4327829

loop_
_symmetry_equiv_pos_as_xyz
'x, y, z'
'-x, y+1/2, -z+1/2'
'-x, -y, -z'
'x, -y-1/2, z-1/2'

loop_
_atom_site_label
_atom_site_type_symbol
_atom_site_fract_x
_atom_site_fract_y
_atom_site_fract_z
_atom_site_U_iso_or_equiv
_atom_site_adp_type
_atom_site_occupancy
_atom_site_symmetry_multiplicity
_atom_site_calc_flag
_atom_site_refinement_flags
Re1 Re 0.789909(19) 0.08332(3) 0.404636(18) 0.02451(15) Uani 1 1 d .
P2 P 0.80676(12) 0.27630(17) 0.43481(11) 0.0250(4) Uani 1 1 d .
P1 P 0.77265(12) -0.10802(17) 0.37732(11) 0.0241(4) Uani 1 1 d .
N1 N 0.6832(4) 0.0878(5) 0.4017(4) 0.0274(16) Uani 1 1 d .
N2 N 0.8276(4) 0.0454(7) 0.5171(4) 0.0338(17) Uani 1 1 d .
C1 C 0.6220(5) 0.1047(8) 0.3431(5) 0.035(2) Uani 1 1 d .
H1 H 0.6188 0.1142 0.2964 0.042 Uiso 1 1 calc R
C2 C 0.5630(5) 0.1065(9) 0.3598(6) 0.041(2) Uani 1 1 d .
H2 H 0.5141 0.1177 0.3270 0.049 Uiso 1 1 calc R
C3 C 0.5883(5) 0.0893(9) 0.4311(6) 0.041(2) Uani 1 1 d .
H3 H 0.5606 0.0873 0.4577 0.050 Uiso 1 1 calc R
C4 C 0.6645(5) 0.0748(8) 0.4590(5) 0.034(2) Uani 1 1 d .
C5 C 0.7132(5) 0.0545(8) 0.5299(5) 0.033(2) Uani 1 1 d .
C6 C 0.7863(5) 0.0418(8) 0.5567(4) 0.031(2) Uani 1 1 d .
C7 C 0.8356(6) 0.0217(9) 0.6300(5) 0.042(2) Uani 1 1 d .
H7 H 0.8237 0.0179 0.6694 0.051 Uiso 1 1 calc R
C8 C 0.9026(5) 0.0090(8) 0.6330(5) 0.043(2) Uani 1 1 d .
H8 H 0.9459 -0.0069 0.6742 0.051 Uiso 1 1 calc R
C9 C 0.8948(5) 0.0241(8) 0.5625(4) 0.035(2) Uani 1 1 d .
H9 H 0.9334 0.0195 0.5492 0.042 Uiso 1 1 calc R
C10 C 0.6800(6) 0.0461(10) 0.5820(5) 0.043(3) Uani 1 1 d .
C11 C 0.6413(6) -0.0447(11) 0.5810(7) 0.054(3) Uani 1 1 d .
H11 H 0.6369 -0.1024 0.5490 0.065 Uiso 1 1 calc R
C12 C 0.6082(7) -0.0525(11) 0.6269(7) 0.061(3) Uani 1 1 d .
H12 H 0.5805 -0.1150 0.6253 0.073 Uiso 1 1 calc R
C13 C 0.6151(8) 0.0275(14) 0.6735(7) 0.075(5) Uani 1 1 d .
H13 H 0.5911 0.0227 0.7035 0.090 Uiso 1 1 calc R
C14 C 0.6570(12) 0.1160(16) 0.6774(11) 0.131(9) Uani 1 1 d .
H14 H 0.6628 0.1721 0.7110 0.157 Uiso 1 1 calc R
C15 C 0.6911(10) 0.1238(14) 0.6320(9) 0.096(6) Uani 1 1 d .
H15 H 0.7220 0.1833 0.6363 0.115 Uiso 1 1 calc R
C20 C 0.8027(5) -0.1615(7) 0.3122(4) 0.0279(18) Uani 1 1 d .
C21 C 0.7936(6) -0.2750(8) 0.2967(5) 0.042(2) Uani 1 1 d .
H21 H 0.7763 -0.3211 0.3225 0.050 Uiso 1 1 calc R
C22 C 0.8101(7) -0.3170(8) 0.2441(6) 0.048(3) Uani 1 1 d .
H22 H 0.8015 -0.3917 0.2321 0.057 Uiso 1 1 calc R
C23 C 0.8390(6) -0.2526(9) 0.2083(5) 0.044(2) Uani 1 1 d .
H23 H 0.8507 -0.2829 0.1725 0.053 Uiso 1 1 calc R
C24 C 0.8508(6) -0.1430(9) 0.2253(6) 0.046(3) Uani 1 1 d .
H24 H 0.8717 -0.0981 0.2021 0.055 Uiso 1 1 calc R
C25 C 0.8317(5) -0.1000(9) 0.2763(5) 0.037(2) Uani 1 1 d .
H25 H 0.8392 -0.0248 0.2869 0.045 Uiso 1 1 calc R
C26 C 0.8171(4) -0.2038(7) 0.4509(4) 0.0266(17) Uani 1 1 d U
C27 C 0.7831(5) -0.2864(8) 0.4718(5) 0.035(2) Uani 1 1 d .
H27 H 0.7323 -0.2941 0.4472 0.042 Uiso 1 1 calc R
C28 C 0.8219(5) -0.3572(8) 0.5274(5) 0.037(2) Uani 1 1 d .
H28 H 0.7977 -0.4126 0.5405 0.044 Uiso 1 1 calc R
C29 C 0.8961(6) -0.3464(8) 0.5637(5) 0.039(2) Uani 1 1 d .
H29 H 0.9231 -0.3927 0.6028 0.047 Uiso 1 1 calc R
C30 C 0.9309(5) -0.2670(9) 0.5423(5) 0.038(2) Uani 1 1 d .
H30 H 0.9819 -0.2608 0.5661 0.046 Uiso 1 1 calc R
C31 C 0.8920(5) -0.1972(7) 0.4866(5) 0.0310(19) Uani 1 1 d U
H31 H 0.9166 -0.1440 0.4724 0.037 Uiso 1 1 calc R
C33 C 0.6400(5) -0.1598(8) 0.2633(5) 0.040(2) Uani 1 1 d .
H33 H 0.6652 -0.1575 0.2343 0.048 Uiso 1 1 calc R
C34 C 0.5654(6) -0.1776(10) 0.2312(6) 0.055(3) Uani 1 1 d .
H34 H 0.5399 -0.1839 0.1806 0.066 Uiso 1 1 calc R
C36 C 0.5653(6) -0.1716(9) 0.3462(7) 0.051(3) Uani 1 1 d .
H36 H 0.5394 -0.1743 0.3745 0.061 Uiso 1 1 calc R
C37 C 0.6395(5) -0.1529(8) 0.3790(6) 0.038(2) Uani 1 1 d .
H37 H 0.6640 -0.1453 0.4295 0.046 Uiso 1 1 calc R
C50 C 0.7277(5) 0.3651(9) 0.4073(5) 0.038(2) Uani 1 1 d .
C51 C 0.6730(6) 0.3386(8) 0.4281(6) 0.044(2) Uani 1 1 d U
H51 H 0.6767 0.2744 0.4548 0.053 Uiso 1 1 calc R
C52 C 0.6134(6) 0.4062(9) 0.4094(8) 0.062(4) Uani 1 1 d .
H52 H 0.5767 0.3882 0.4236 0.074 Uiso 1 1 calc R
C53 C 0.6076(6) 0.4981(11) 0.3708(7) 0.063(4) Uani 1 1 d .
H53 H 0.5667 0.5434 0.3586 0.076 Uiso 1 1 calc R
C54 C 0.6594(6) 0.5268(10) 0.3490(7) 0.057(3) Uani 1 1 d .
H54 H 0.6543 0.5910 0.3218 0.068 Uiso 1 1 calc R
C45 C 0.5294(6) -0.1860(11) 0.2738(7) 0.058(3) Uani 1 1 d .
H45 H 0.4793 -0.2018 0.2526 0.070 Uiso 1 1 calc R
C55 C 0.7197(5) 0.4600(8) 0.3673(5) 0.038(2) Uani 1 1 d .
H55 H 0.7557 0.4792 0.3524 0.046 Uiso 1 1 calc R
C46 C 0.8614(5) 0.3500(8) 0.3995(5) 0.033(2) Uani 1 1 d .
C56 C 0.6777(5) -0.1455(8) 0.3371(5) 0.034(2) Uani 1 1 d .
C57 C 0.8662(5) 0.3199(7) 0.3379(5) 0.0302(19) Uani 1 1 d .
H57 H 0.8431 0.2548 0.3147 0.036 Uiso 1 1 calc R
C58 C 0.9028(5) 0.3795(8) 0.3083(5) 0.034(2) Uani 1 1 d .
H58 H 0.9057 0.3548 0.2662 0.041 Uiso 1 1 calc R
C59 C 0.9354(5) 0.4756(8) 0.3402(5) 0.039(2) Uani 1 1 d .
H59 H 0.9594 0.5190 0.3192 0.046 Uiso 1 1 calc R
C60 C 0.9330(5) 0.5083(7) 0.4032(5) 0.033(2) Uani 1 1 d .
H60 H 0.9572 0.5727 0.4264 0.039 Uiso 1 1 calc R
C61 C 0.8957(5) 0.4482(7) 0.4326(5) 0.0318(19) Uani 1 1 d .
H61 H 0.8930 0.4727 0.4749 0.038 Uiso 1 1 calc R
C62 C 0.8562(5) 0.3011(7) 0.5314(5) 0.034(2) Uani 1 1 d .
C63 C 0.8251(7) 0.3396(10) 0.5740(6) 0.051(3) Uani 1 1 d .
H63 H 0.7760 0.3614 0.5530 0.061 Uiso 1 1 calc R
C64 C 0.8659(9) 0.3465(10) 0.6484(7) 0.067(4) Uani 1 1 d .
H64 H 0.8443 0.3722 0.6778 0.081 Uiso 1 1 calc R
C65 C 0.9373(10) 0.3160(12) 0.6789(6) 0.080(5) Uani 1 1 d .
H65 H 0.9645 0.3209 0.7294 0.096 Uiso 1 1 calc R
C66 C 0.9691(7) 0.2792(11) 0.6381(6) 0.064(4) Uani 1 1 d .
H66 H 1.0187 0.2603 0.6599 0.077 Uiso 1 1 calc R
C67 C 0.9294(5) 0.2688(8) 0.5638(5) 0.037(2) Uani 1 1 d U
H67 H 0.9513 0.2403 0.5355 0.044 Uiso 1 1 calc R
C100 C 0.8845(5) 0.0777(7) 0.4116(5) 0.0292(19) Uani 1 1 d U
C200 C 0.7522(5) 0.1129(9) 0.3062(5) 0.036(2) Uani 1 1 d .
C301 C 0.5981(12) -0.523(2) 0.5845(15) 0.153(9) Uani 1 1 d DU
H30A H 0.5894 -0.4996 0.6258 0.184 Uiso 1 1 calc R
H30B H 0.5603 -0.4869 0.5422 0.184 Uiso 1 1 calc R
C302 C 0.6644(8) -0.4676(11) 0.5948(8) 0.073(4) Uani 1 1 d D
H30C H 0.6858 -0.5052 0.5664 0.087 Uiso 1 1 calc R
H30D H 0.6991 -0.4726 0.6458 0.087 Uiso 1 1 calc R
C303 C 0.6531(8) -0.3497(12) 0.5731(8) 0.079(4) Uani 1 1 d D
H30E H 0.6791 -0.3323 0.5438 0.095 Uiso 1 1 calc R
H30F H 0.6728 -0.3033 0.6164 0.095 Uiso 1 1 calc R
C304 C 0.5727(12) -0.327(3) 0.5299(15) 0.192(12) Uani 1 1 d DU
H30G H 0.5659 -0.2501 0.5157 0.288 Uiso 1 1 calc R
H30H H 0.5474 -0.3427 0.5594 0.288 Uiso 1 1 calc R
H30I H 0.5535 -0.3725 0.4871 0.288 Uiso 1 1 calc R
O100 O 0.9434(4) 0.0734(5) 0.4158(4) 0.0391(16) Uani 1 1 d .
O200 O 0.7287(4) 0.1328(6) 0.2440(3) 0.0428(16) Uani 1 1 d .
C300 C 0.578(4) -0.635(3) 0.575(4) 0.43(4) Uani 1 1 d DU
H30J H 0.5292 -0.6435 0.5706 0.650 Uiso 1 1 calc R
H30K H 0.6117 -0.6765 0.6171 0.650 Uiso 1 1 calc R
H30L H 0.5809 -0.6631 0.5322 0.650 Uiso 1 1 calc R

loop_
_atom_site_aniso_label
_atom_site_aniso_U_11
_atom_site_aniso_U_22
_atom_site_aniso_U_33
_atom_site_aniso_U_23
_atom_site_aniso_U_13
_atom_site_aniso_U_12
Re1 0.0275(2) 0.0245(2) 0.0239(2) -0.00068(14) 0.01331(16) -0.00101(15)
P2 0.0365(11) 0.0131(10) 0.0283(11) -0.0003(8) 0.0168(9) 0.0008(9)
P1 0.0359(11) 0.0120(9) 0.0262(10) 0.0001(8) 0.0151(9) 0.0005(9)
N1 0.035(4) 0.019(4) 0.028(4) 0.000(3) 0.014(3) 0.000(3)
N2 0.031(4) 0.044(5) 0.029(4) 0.002(3) 0.016(3) 0.002(4)
C1 0.033(5) 0.039(5) 0.036(5) -0.008(4) 0.018(4) -0.007(4)
C2 0.023(4) 0.049(6) 0.053(6) -0.002(5) 0.018(4) -0.008(4)
C3 0.033(5) 0.051(7) 0.050(6) 0.004(5) 0.026(5) 0.002(4)
C4 0.041(5) 0.033(5) 0.035(5) 0.001(4) 0.023(4) -0.002(4)
C5 0.046(5) 0.026(5) 0.035(5) -0.004(4) 0.025(4) -0.015(4)
C6 0.042(5) 0.033(5) 0.024(4) 0.003(4) 0.019(4) -0.009(4)
C7 0.055(6) 0.041(6) 0.028(5) 0.005(4) 0.014(4) -0.016(5)
C8 0.039(5) 0.040(6) 0.035(5) 0.010(4) 0.003(4) -0.006(5)
C9 0.036(5) 0.041(6) 0.023(4) 0.004(4) 0.007(4) 0.002(4)
C10 0.043(5) 0.066(7) 0.027(5) -0.006(5) 0.021(4) -0.021(5)
C11 0.058(7) 0.058(8) 0.064(7) 0.006(6) 0.044(6) -0.002(6)
C12 0.065(8) 0.066(8) 0.071(8) 0.003(7) 0.048(7) -0.020(7)
C13 0.080(9) 0.112(13) 0.051(7) -0.010(8) 0.045(7) -0.045(9)
C14 0.21(2) 0.123(15) 0.148(16) -0.096(14) 0.161(18) -0.109(16)
C15 0.148(16) 0.089(11) 0.103(12) -0.045(10) 0.104(12) -0.062(11)
C20 0.032(4) 0.022(4) 0.029(4) -0.007(3) 0.014(4) -0.001(4)
C21 0.065(7) 0.031(5) 0.035(5) 0.003(4) 0.027(5) 0.005(5)
C22 0.080(8) 0.022(5) 0.048(6) -0.012(4) 0.035(6) -0.006(5)
C23 0.056(6) 0.046(6) 0.036(5) -0.005(5) 0.026(5) 0.009(5)
C24 0.060(7) 0.048(7) 0.043(6) 0.005(5) 0.035(5) 0.005(5)
C25 0.045(5) 0.041(6) 0.033(5) 0.004(4) 0.023(4) 0.001(5)
C26 0.0273(19) 0.026(2) 0.0264(19) -0.0016(10) 0.0116(12) -0.0002(10)
C27 0.033(5) 0.041(6) 0.034(5) -0.001(4) 0.017(4) 0.004(4)
C28 0.045(5) 0.031(5) 0.040(5) 0.002(4) 0.024(4) -0.006(4)
C29 0.058(6) 0.031(5) 0.039(5) 0.015(4) 0.031(5) 0.020(5)
C30 0.034(5) 0.046(6) 0.032(5) 0.005(4) 0.011(4) 0.007(4)
C31 0.038(4) 0.015(4) 0.041(4) 0.007(3) 0.018(3) 0.004(3)
C33 0.041(5) 0.033(5) 0.042(5) -0.010(4) 0.015(4) -0.005(4)
C34 0.042(6) 0.066(8) 0.041(6) -0.014(6) 0.003(5) -0.013(6)
C36 0.043(6) 0.046(7) 0.076(8) -0.013(6) 0.036(6) -0.009(5)
C37 0.043(5) 0.028(5) 0.049(6) -0.013(4) 0.025(5) -0.002(4)
C50 0.032(5) 0.039(6) 0.047(6) -0.012(5) 0.022(4) -0.004(4)
C51 0.047(5) 0.024(4) 0.061(5) 0.000(4) 0.024(4) -0.008(4)
C52 0.045(6) 0.035(6) 0.124(12) 0.011(7) 0.054(8) 0.013(5)
C53 0.036(6) 0.051(8) 0.087(9) -0.016(7) 0.013(6) 0.003(5)
C54 0.040(6) 0.046(7) 0.072(8) -0.006(6) 0.013(6) -0.003(5)
C45 0.032(5) 0.069(9) 0.065(7) -0.025(7) 0.013(5) -0.019(6)
C55 0.031(5) 0.030(5) 0.043(5) -0.003(4) 0.006(4) -0.007(4)
C46 0.033(5) 0.039(6) 0.029(4) 0.009(4) 0.016(4) 0.000(4)
C56 0.036(5) 0.029(5) 0.040(5) 0.003(4) 0.019(4) -0.005(4)
C57 0.031(4) 0.026(5) 0.032(4) 0.000(4) 0.013(4) -0.002(4)
C58 0.039(5) 0.041(6) 0.027(4) 0.006(4) 0.019(4) -0.002(4)
C59 0.040(5) 0.037(6) 0.044(5) 0.013(4) 0.022(4) -0.005(4)
C60 0.043(5) 0.015(4) 0.044(5) -0.002(4) 0.022(4) -0.008(4)
C61 0.045(5) 0.025(5) 0.029(4) -0.002(4) 0.020(4) -0.002(4)
C62 0.052(6) 0.025(5) 0.032(5) -0.007(4) 0.023(4) -0.014(4)
C63 0.066(7) 0.061(8) 0.041(6) -0.002(5) 0.037(5) -0.008(6)
C64 0.121(13) 0.048(7) 0.047(7) -0.022(6) 0.049(8) -0.038(8)
C65 0.126(14) 0.073(10) 0.028(6) -0.008(6) 0.021(7) -0.063(10)
C66 0.069(8) 0.069(9) 0.039(6) 0.012(6) 0.009(6) -0.027(7)
C67 0.037(2) 0.036(2) 0.037(2) 0.0007(10) 0.0152(13) -0.0012(10)
C100 0.030(2) 0.028(2) 0.029(2) 0.0005(10) 0.0122(12) 0.0000(10)
C200 0.031(5) 0.051(6) 0.031(5) -0.012(4) 0.019(4) 0.000(4)
C301 0.154(11) 0.136(11) 0.147(11) -0.003(8) 0.045(8) 0.005(8)
C302 0.076(9) 0.069(10) 0.072(9) -0.030(8) 0.031(7) -0.001(8)
C303 0.084(10) 0.079(11) 0.077(10) 0.017(8) 0.037(8) 0.019(9)
C304 0.205(14) 0.190(15) 0.186(14) 0.002(8) 0.089(9) -0.011(8)
O100 0.037(4) 0.035(4) 0.050(4) 0.001(3) 0.023(3) 0.001(3)
O200 0.049(4) 0.046(4) 0.031(4) 0.009(3) 0.015(3) 0.000(3)
C300 0.43(4) 0.43(4) 0.43(4) 0.004(8) 0.187(18) 0.004(8)

loop_
_atom_type_symbol
_atom_type_description
_atom_type_scat_dispersion_real
_atom_type_scat_dispersion_imag
_atom_type_scat_source
C C 0.0181 0.0091 'International Tables Vol C Tables 4.2.6.8 and 6.1.1.4'
H H 0.0000 0.0000 'International Tables Vol C Tables 4.2.6.8 and 6.1.1.4'
O O 0.0492 0.0322 'International Tables Vol C Tables 4.2.6.8 and 6.1.1.4'
P P 0.2955 0.4335 'International Tables Vol C Tables 4.2.6.8 and 6.1.1.4'
Re Re -5.2083 5.8923 'International Tables Vol C Tables 4.2.6.8 and 6.1.1.4'
N N 0.0311 0.0180 'International Tables Vol C Tables 4.2.6.8 and 6.1.1.4'

loop_
_geom_angle_atom_site_label_1
_geom_angle_atom_site_label_2
_geom_angle_atom_site_label_3
_geom_angle
C200 Re1 C100 91.0(4)
C200 Re1 N2 176.8(3)
C100 Re1 N2 91.9(3)
C200 Re1 N1 91.6(3)
C100 Re1 N1 177.4(3)
N2 Re1 N1 85.5(3)
C200 Re1 P1 89.1(3)
C100 Re1 P1 91.4(3)
N2 Re1 P1 89.4(2)
N1 Re1 P1 88.48(19)
C200 Re1 P2 92.0(3)
C100 Re1 P2 89.4(3)
N2 Re1 P2 89.4(2)
N1 Re1 P2 90.72(19)
P1 Re1 P2 178.60(7)
C46 P2 C62 101.9(4)
C46 P2 C50 101.4(5)
C62 P2 C50 103.7(5)
C46 P2 Re1 115.1(3)
C62 P2 Re1 113.0(3)
C50 P2 Re1 119.5(3)
C56 P1 C26 105.5(4)
C56 P1 C20 102.1(4)
C26 P1 C20 100.1(4)
C56 P1 Re1 112.0(3)
C26 P1 Re1 117.7(3)
C20 P1 Re1 117.5(3)
C1 N1 C4 106.8(8)
C1 N1 Re1 125.2(6)
C4 N1 Re1 128.1(6)
C9 N2 C6 106.8(7)
C9 N2 Re1 125.9(6)
C6 N2 Re1 127.3(6)
N1 C1 C2 111.0(9)
N1 C1 H1 124.5
C2 C1 H1 124.5
C3 C2 C1 107.5(9)
C3 C2 H2 126.2
C1 C2 H2 126.2
C2 C3 C4 107.3(8)
C2 C3 H3 126.3
C4 C3 H3 126.3
C5 C4 N1 125.1(8)
C5 C4 C3 127.6(9)
N1 C4 C3 107.4(8)
C6 C5 C4 127.5(8)
C6 C5 C10 117.5(8)
C4 C5 C10 115.1(9)
C5 C6 N2 126.4(8)
C5 C6 C7 126.7(8)
N2 C6 C7 106.9(8)
C8 C7 C6 107.9(9)
C8 C7 H7 126.0
C6 C7 H7 126.0
C7 C8 C9 106.1(8)
C7 C8 H8 127.0
C9 C8 H8 127.0
N2 C9 C8 112.3(9)
N2 C9 H9 123.9
C8 C9 H9 123.9
C15 C10 C11 119.4(10)
C15 C10 C5 121.3(10)
C11 C10 C5 119.1(10)
C10 C11 C12 120.1(12)
C10 C11 H11 120.0
C12 C11 H11 120.0
C13 C12 C11 120.6(12)
C13 C12 H12 119.7
C11 C12 H12 119.7
C12 C13 C14 119.7(11)
C12 C13 H13 120.2
C14 C13 H13 120.2
C13 C14 C15 120.0(13)
C13 C14 H14 120.0
C15 C14 H14 120.0
C10 C15 C14 119.9(13)
C10 C15 H15 120.0
C14 C15 H15 120.0
C25 C20 C21 117.8(8)
C25 C20 P1 124.6(7)
C21 C20 P1 117.6(7)
C22 C21 C20 119.5(9)
C22 C21 H21 120.2
C20 C21 H21 120.2
C21 C22 C23 121.3(9)
C21 C22 H22 119.3
C23 C22 H22 119.3
C22 C23 C24 119.3(9)
C22 C23 H23 120.4
C24 C23 H23 120.4
C25 C24 C23 119.3(10)
C25 C24 H24 120.3
C23 C24 H24 120.3
C20 C25 C24 122.6(10)
C20 C25 H25 118.7
C24 C25 H25 118.7
C31 C26 C27 117.6(8)
C31 C26 P1 116.3(6)
C27 C26 P1 126.0(7)
C28 C27 C26 121.8(9)
C28 C27 H27 119.1
C26 C27 H27 119.1
C27 C28 C29 119.4(9)
C27 C28 H28 120.3
C29 C28 H28 120.3
C28 C29 C30 119.6(9)
C28 C29 H29 120.2
C30 C29 H29 120.2
C31 C30 C29 120.6(9)
C31 C30 H30 119.7
C29 C30 H30 119.7
C30 C31 C26 121.0(8)
C30 C31 H31 119.5
C26 C31 H31 119.5
C56 C33 C34 121.0(10)
C56 C33 H33 119.5
C34 C33 H33 119.5
C45 C34 C33 119.3(10)
C45 C34 H34 120.3
C33 C34 H34 120.3
C45 C36 C37 120.9(10)
C45 C36 H36 119.5
C37 C36 H36 119.5
C36 C37 C56 119.8(10)
C36 C37 H37 120.1
C56 C37 H37 120.1
C55 C50 C51 118.0(9)
C55 C50 P2 122.9(7)
C51 C50 P2 119.1(8)
C52 C51 C50 120.1(10)
C52 C51 H51 120.0
C50 C51 H51 120.0
C53 C52 C51 120.3(11)
C53 C52 H52 119.9
C51 C52 H52 119.9
C52 C53 C54 121.6(12)
C52 C53 H53 119.2
C54 C53 H53 119.2
C53 C54 C55 118.9(12)
C53 C54 H54 120.5
C55 C54 H54 120.5
C36 C45 C34 120.4(10)
C36 C45 H45 119.8
C34 C45 H45 119.8
C54 C55 C50 121.1(10)
C54 C55 H55 119.5
C50 C55 H55 119.5
C57 C46 C61 117.3(8)
C57 C46 P2 122.9(7)
C61 C46 P2 119.6(7)
C33 C56 C37 118.3(9)
C33 C56 P1 120.7(7)
C37 C56 P1 120.8(7)
C46 C57 C58 123.0(9)
C46 C57 H57 118.5
C58 C57 H57 118.5
C57 C58 C59 119.5(8)
C57 C58 H58 120.2
C59 C58 H58 120.2
C58 C59 C60 119.4(8)
C58 C59 H59 120.3
C60 C59 H59 120.3
C61 C60 C59 120.8(8)
C61 C60 H60 119.6
C59 C60 H60 119.6
C60 C61 C46 119.8(8)
C60 C61 H61 120.1
C46 C61 H61 120.1
C63 C62 C67 119.1(9)
C63 C62 P2 124.3(8)
C67 C62 P2 116.4(7)
C62 C63 C64 120.0(12)
C62 C63 H63 120.0
C64 C63 H63 120.0
C65 C64 C63 120.1(12)
C65 C64 H64 120.0
C63 C64 H64 120.0
C66 C65 C64 120.9(11)
C66 C65 H65 119.5
C64 C65 H65 119.5
C65 C66 C67 120.4(13)
C65 C66 H66 119.8
C67 C66 H66 119.8
C66 C67 C62 119.5(10)
C66 C67 H67 120.3
C62 C67 H67 120.3
O100 C100 Re1 179.5(9)
O200 C200 Re1 179.2(10)
C300 C301 C302 132(3)
C300 C301 H30A 104.3
C302 C301 H30A 104.3
C300 C301 H30B 104.3
C302 C301 H30B 104.3
H30A C301 H30B 105.6
C301 C302 C303 113.2(16)
C301 C302 H30C 108.9
C303 C302 H30C 108.9
C301 C302 H30D 108.9
C303 C302 H30D 108.9
H30C C302 H30D 107.8
C302 C303 C304 109.9(17)
C302 C303 H30E 109.7
C304 C303 H30E 109.7
C302 C303 H30F 109.7
C304 C303 H30F 109.7
H30E C303 H30F 108.2
C303 C304 H30G 109.5
C303 C304 H30H 109.5
H30G C304 H30H 109.5
C303 C304 H30I 109.5
H30G C304 H30I 109.5
H30H C304 H30I 109.5
C301 C300 H30J 109.5
C301 C300 H30K 109.5
H30J C300 H30K 109.5
C301 C300 H30L 109.5
H30J C300 H30L 109.5
H30K C300 H30L 109.5

loop_
_geom_bond_atom_site_label_1
_geom_bond_atom_site_label_2
_geom_bond_distance
Re1 C200 1.878(9)
Re1 C100 1.891(9)
Re1 N2 2.164(7)
Re1 N1 2.173(7)
Re1 P1 2.415(2)
Re1 P2 2.445(2)
P2 C46 1.828(9)
P2 C62 1.835(9)
P2 C50 1.836(10)
P1 C56 1.823(9)
P1 C26 1.830(9)
P1 C20 1.834(9)
N1 C1 1.335(12)
N1 C4 1.407(11)
N2 C9 1.319(11)
N2 C6 1.416(11)
C1 C2 1.399(12)
C1 H1 0.9500
C2 C3 1.354(15)
C2 H2 0.9500
C3 C4 1.430(13)
C3 H3 0.9500
C4 C5 1.397(13)
C5 C6 1.369(13)
C5 C10 1.509(12)
C6 C7 1.437(12)
C7 C8 1.363(15)
C7 H7 0.9500
C8 C9 1.411(13)
C8 H8 0.9500
C9 H9 0.9500
C10 C15 1.356(17)
C10 C11 1.370(16)
C11 C12 1.393(14)
C11 H11 0.9500
C12 C13 1.342(19)
C12 H12 0.9500
C13 C14 1.371(19)
C13 H13 0.9500
C14 C15 1.401(17)
C14 H14 0.9500
C15 H15 0.9500
C20 C25 1.367(12)
C20 C21 1.429(13)
C21 C22 1.375(13)
C21 H21 0.9500
C22 C23 1.385(14)
C22 H22 0.9500
C23 C24 1.389(15)
C23 H23 0.9500
C24 C25 1.382(13)
C24 H24 0.9500
C25 H25 0.9500
C26 C31 1.395(12)
C26 C27 1.405(13)
C27 C28 1.389(13)
C27 H27 0.9500
C28 C29 1.388(14)
C28 H28 0.9500
C29 C30 1.394(14)
C29 H29 0.9500
C30 C31 1.382(12)
C30 H30 0.9500
C31 H31 0.9500
C33 C56 1.395(13)
C33 C34 1.402(14)
C33 H33 0.9500
C34 C45 1.381(16)
C34 H34 0.9500
C36 C45 1.367(16)
C36 C37 1.396(14)
C36 H36 0.9500
C37 C56 1.404(13)
C37 H37 0.9500
C50 C55 1.401(15)
C50 C51 1.408(13)
C51 C52 1.392(14)
C51 H51 0.9500
C52 C53 1.361(18)
C52 H52 0.9500
C53 C54 1.372(18)
C53 H53 0.9500
C54 C55 1.398(15)
C54 H54 0.9500
C45 H45 0.9500
C55 H55 0.9500
C46 C57 1.373(12)
C46 C61 1.419(13)
C57 C58 1.373(12)
C57 H57 0.9500
C58 C59 1.380(14)
C58 H58 0.9500
C59 C60 1.387(13)
C59 H59 0.9500
C60 C61 1.385(12)
C60 H60 0.9500
C61 H61 0.9500
C62 C63 1.381(13)
C62 C67 1.416(13)
C63 C64 1.403(17)
C63 H63 0.9500
C64 C65 1.38(2)
C64 H64 0.9500
C65 C66 1.35(2)
C65 H65 0.9500
C66 C67 1.400(15)
C66 H66 0.9500
C67 H67 0.9500
C100 O100 1.180(11)
C200 O200 1.189(11)
C301 C300 1.43(2)
C301 C302 1.457(17)
C301 H30A 0.9900
C301 H30B 0.9900
C302 C303 1.509(15)
C302 H30C 0.9900
C302 H30D 0.9900
C303 C304 1.529(17)
C303 H30E 0.9900
C303 H30F 0.9900
C304 H30G 0.9800
C304 H30H 0.9800
C304 H30I 0.9800
C300 H30J 0.9800
C300 H30K 0.9800
C300 H30L 0.9800
